data_7243145
loop_
_publ_author_name
'Suzaki, Yuji'
'Fukuchi, Yugo'
'Tadami, Hiroko'
'Koizumi, Take-aki'
'Osakada, Kohtaro'
'Ide, Tomohito'
'Horie, Masaki'
'Hoshino, Norihisa'
'Akutagawa, Tomoyuki'

_publ_section_title
;
 Further investigations of the crystal-to-crystal phase transition of a
 [2]pseudorotaxane composed of ferrocene-terminated dialkylammonium and
 dibenzo[24]crown-8-ether
;
_journal_issue 34
_journal_name_full CrystEngComm
_journal_page_first 5944
_journal_page_last 5952
_journal_paper_doi 10.1039/D1CE00457C
_journal_volume 23
_journal_year 2021
_chemical_formula_moiety 'C43 H54 As0.49 F6 Fe N O8 P0.51'
_chemical_formula_sum 'C43 H54 As0.49 F6 Fe N O8 P0.51'
_chemical_formula_weight 935.25
_space_group_IT_number 2
_space_group_name_Hall '-P 1'
_space_group_name_H-M_alt 'P -1'
_symmetry_cell_setting triclinic
_symmetry_Int_Tables_number 2
_symmetry_space_group_name_Hall '-P 1'
_symmetry_space_group_name_H-M 'P -1'
_atom_sites_solution_hydrogens geom
_atom_sites_solution_primary direct
_atom_sites_solution_secondary difmap
_audit_update_record
;
2021-04-03 deposited with the CCDC.	2021-06-21 downloaded from the CCDC.
;
_cell_angle_alpha 86.955(6)
_cell_angle_beta 77.616(4)
_cell_angle_gamma 88.875(6)
_cell_formula_units_Z 2
_cell_length_a 10.204(2)
_cell_length_b 11.089(3)
_cell_length_c 19.442(4)
_cell_measurement_reflns_used 5979
_cell_measurement_temperature 113
_cell_measurement_theta_max 27.48
_cell_measurement_theta_min 3.09
_cell_volume 2145.6(8)
_computing_cell_refinement CrystalClear
_computing_data_collection 'CrystalClear (Rigaku/MSC Inc., 2006)'
_computing_data_reduction CrystalClear
_computing_molecular_graphics 'CrystalStructure 4.0'
_computing_publication_material 'CrystalStructure 4.0 (Rigaku, 2010)'
_computing_structure_refinement 'SHELXL97 (Sheldrick, 2008)'
_computing_structure_solution 'Il Milione (Burla, et al., 2007)'
_diffrn_ambient_temperature 113
_diffrn_detector_area_resol_mean 7.314
_diffrn_measured_fraction_theta_full 0.955
_diffrn_measured_fraction_theta_max 0.955
_diffrn_measurement_device_type 'Rigaku Saturn70'
_diffrn_measurement_method \w
_diffrn_radiation_type 'Mo K\a'
_diffrn_radiation_wavelength 0.71070
_diffrn_reflns_av_R_equivalents 0.0316
_diffrn_reflns_limit_h_max 13
_diffrn_reflns_limit_h_min -13
_diffrn_reflns_limit_k_max 13
_diffrn_reflns_limit_k_min -14
_diffrn_reflns_limit_l_max 25
_diffrn_reflns_limit_l_min -17
_diffrn_reflns_number 17468
_diffrn_reflns_theta_full 27.48
_diffrn_reflns_theta_max 27.47
_diffrn_standards_number 0
_exptl_absorpt_coefficient_mu 0.824
_exptl_absorpt_correction_T_max 0.848
_exptl_absorpt_correction_T_min 0.699
_exptl_absorpt_correction_type multi-scan
_exptl_absorpt_process_details 'REQAB (Rigaku, 1998)'
_exptl_crystal_colour orange
_exptl_crystal_density_diffrn 1.448
_exptl_crystal_density_method 'not measured'
_exptl_crystal_description platelet
_exptl_crystal_F_000 973.64
_exptl_crystal_size_max 0.200
_exptl_crystal_size_mid 0.200
_exptl_crystal_size_min 0.200
_refine_diff_density_max 2.610
_refine_diff_density_min -1.620
_refine_ls_extinction_method none
_refine_ls_goodness_of_fit_ref 1.343
_refine_ls_hydrogen_treatment constr
_refine_ls_number_parameters 246
_refine_ls_number_reflns 9403
_refine_ls_number_restraints 30
_refine_ls_R_factor_gt 0.1134
_refine_ls_shift/su_max 0.000
_refine_ls_structure_factor_coef Fsqd
_refine_ls_weighting_details 'w = 1/[\s^2^(Fo^2^)+(0.2000P)^2^+0.0000P] where P=(Fo^2^+2Fc^2^)/3'
_refine_ls_weighting_scheme calc
_refine_ls_wR_factor_ref 0.3708
_reflns_number_gt 6248
_reflns_number_total 9403
_reflns_threshold_expression F^2^>2.0\s(F^2^)
_cod_data_source_file d1ce00457c2.cif
_cod_data_source_block 130909fkc260c-1
_cod_depositor_comments 'Adding full bibliography for 7243143--7243153.cif.'
_cod_original_cell_volume 2145.5(8)
_cod_database_code 7243145

loop_
_symmetry_equiv_pos_site_id
_symmetry_equiv_pos_as_xyz
1 +X,+Y,+Z
2 -X,-Y,-Z

loop_
_atom_site_label
_atom_site_type_symbol
_atom_site_fract_x
_atom_site_fract_y
_atom_site_fract_z
_atom_site_U_iso_or_equiv
_atom_site_adp_type
_atom_site_occupancy
_atom_site_symmetry_multiplicity
_atom_site_calc_flag
_atom_site_refinement_flags
_atom_site_disorder_assembly
_atom_site_disorder_group
As1 As -0.05649(10) 0.73701(9) 0.74498(5) 0.0264(5) Uiso 0.488(4) 2 d . . .
Fe1 Fe 0.31577(7) 0.36905(6) 0.93138(4) 0.0269(3) Uani 1.0 2 d . . .
P1 P -0.0558(11) 0.7360(10) 0.7440(6) 1.56(16) Uiso 0.512(4) 2 d . . .
F1 F 0.0913(4) 0.7862(4) 0.70582(18) 0.0429(9) Uiso 1.0 2 d . . .
F2 F 0.0115(4) 0.6297(4) 0.78464(19) 0.0500(10) Uiso 1.0 2 d . . .
F3 F -0.0583(4) 0.8222(3) 0.80879(17) 0.0425(9) Uiso 1.0 2 d . . .
F4 F -0.2028(4) 0.6854(3) 0.78320(17) 0.0390(8) Uiso 1.0 2 d . . .
F5 F -0.1247(4) 0.8433(4) 0.70502(19) 0.0509(10) Uiso 1.0 2 d . . .
F6 F -0.0544(4) 0.6502(4) 0.67932(19) 0.0475(9) Uiso 1.0 2 d . . .
O1 O 0.6446(4) 0.4273(4) 0.67485(18) 0.0297(8) Uani 1.0 2 d . . .
O2 O 0.4556(5) -0.0486(5) 0.8489(3) 0.0521(12) Uani 1.0 2 d . . .
O5 O 0.6844(4) 0.0981(4) 0.8511(2) 0.0378(9) Uani 1.0 2 d . . .
O8 O 0.2233(4) 0.0459(4) 0.8082(2) 0.0370(9) Uani 1.0 2 d . . .
O46 O 0.1908(4) 0.3812(4) 0.63266(18) 0.0297(8) Uani 1.0 2 d . . .
O47 O 0.4169(4) 0.5253(3) 0.64248(18) 0.0290(8) Uani 1.0 2 d . . .
O48 O 0.7678(4) 0.2942(4) 0.77978(18) 0.0290(8) Uani 1.0 2 d . . .
O49 O 0.1045(4) 0.1847(3) 0.70412(18) 0.0283(8) Uani 1.0 2 d . . .
N1 N 0.4073(4) 0.2685(4) 0.7116(2) 0.0225(9) Uani 1.0 2 d . . .
C1 C 0.3262(7) 0.1156(6) 0.4038(3) 0.0401(14) Uani 1.0 2 d . . .
C2 C 0.3670(6) 0.1277(5) 0.4725(3) 0.0301(11) Uani 1.0 2 d . . .
C3 C 0.3276(6) 0.0435(5) 0.5296(3) 0.0311(11) Uani 1.0 2 d . . .
C4 C 0.3657(6) 0.0557(5) 0.5931(3) 0.0298(11) Uani 1.0 2 d . . .
C5 C 0.4422(5) 0.1546(5) 0.6025(3) 0.0256(10) Uani 1.0 2 d . . .
C6 C 0.4823(6) 0.2395(5) 0.5466(3) 0.0307(11) Uani 1.0 2 d . . .
C7 C 0.4442(6) 0.2274(5) 0.4821(3) 0.0317(12) Uani 1.0 2 d . . .
C8 C 0.4822(5) 0.1677(5) 0.6723(3) 0.0266(11) Uani 1.0 2 d . . .
C9 C 0.4313(5) 0.2630(5) 0.7867(3) 0.0232(10) Uani 1.0 2 d . . .
C10 C 0.3758(5) 0.3724(5) 0.8245(3) 0.0234(10) Uani 1.0 2 d . . .
C11 C 0.2373(5) 0.4084(5) 0.8438(3) 0.0276(11) Uani 1.0 2 d . . .
C12 C 0.2293(6) 0.5117(5) 0.8853(3) 0.0323(12) Uani 1.0 2 d . . .
C13 C 0.3626(6) 0.5420(5) 0.8905(3) 0.0342(12) Uani 1.0 2 d . . .
C14 C 0.4554(6) 0.4551(5) 0.8529(3) 0.0297(11) Uani 1.0 2 d . . .
C15 C 0.3569(6) 0.1958(6) 0.9628(3) 0.0381(13) Uani 1.0 2 d . . .
C16 C 0.2156(7) 0.2227(6) 0.9843(4) 0.0421(14) Uani 1.0 2 d . . .
C17 C 0.1998(7) 0.3218(6) 1.0290(3) 0.0406(14) Uani 1.0 2 d . . .
C18 C 0.3300(7) 0.3591(6) 1.0356(4) 0.0413(14) Uani 1.0 2 d . . .
C19 C 0.4262(7) 0.2813(6) 0.9968(4) 0.0435(15) Uani 1.0 2 d . . .
C20 C 0.0705(6) 0.2013(5) 0.6396(3) 0.0296(11) Uani 1.0 2 d . . .
C21 C -0.0055(6) 0.1198(5) 0.6126(3) 0.0341(12) Uani 1.0 2 d . . .
C22 C -0.0335(7) 0.1452(6) 0.5454(4) 0.0418(14) Uani 1.0 2 d . . .
C23 C 0.0147(7) 0.2493(6) 0.5055(4) 0.0443(15) Uani 1.0 2 d . . .
C24 C 0.0906(6) 0.3325(5) 0.5341(3) 0.0357(13) Uani 1.0 2 d . . .
C25 C 0.1189(6) 0.3066(5) 0.5986(3) 0.0299(11) Uani 1.0 2 d . . .
C26 C 0.2190(6) 0.4999(5) 0.5996(3) 0.0324(12) Uani 1.0 2 d . . .
C27 C 0.2833(6) 0.5696(5) 0.6478(3) 0.0323(12) Uani 1.0 2 d . . .
C28 C 0.4849(5) 0.5904(5) 0.6857(3) 0.0256(10) Uani 1.0 2 d . . .
C29 C 0.6326(5) 0.5558(5) 0.6661(3) 0.0284(11) Uani 1.0 2 d . . .
C30 C 0.7835(6) 0.3904(5) 0.6670(3) 0.0322(12) Uani 1.0 2 d . . .
C31 C 0.8309(5) 0.3945(5) 0.7363(3) 0.0275(11) Uani 1.0 2 d . . .
C32 C 0.7939(5) 0.2825(5) 0.8469(3) 0.0280(11) Uani 1.0 2 d . . .
C33 C 0.8616(6) 0.3678(5) 0.8760(3) 0.0318(12) Uani 1.0 2 d . . .
C34 C 0.8874(7) 0.3439(6) 0.9440(4) 0.0414(14) Uani 1.0 2 d . . .
C35 C 0.8425(7) 0.2371(6) 0.9806(4) 0.0448(15) Uani 1.0 2 d . . .
C36 C 0.7748(6) 0.1520(6) 0.9523(3) 0.0373(13) Uani 1.0 2 d . . .
C37 C 0.7486(6) 0.1750(5) 0.8857(3) 0.0309(12) Uani 1.0 2 d . . .
C38 C 0.6595(6) -0.0221(6) 0.8835(3) 0.0380(13) Uani 1.0 2 d . . .
C39 C 0.5933(7) -0.0905(7) 0.8360(4) 0.0487(16) Uani 1.0 2 d . . .
C40 C 0.3815(8) -0.1177(7) 0.8136(4) 0.0507(16) Uani 1.0 2 d . . .
C41 C 0.2376(7) -0.0784(6) 0.8266(4) 0.0422(14) Uani 1.0 2 d . . .
C42 C 0.0868(6) 0.0847(5) 0.8168(3) 0.0348(12) Uani 1.0 2 d . . .
C43 C 0.0400(6) 0.0856(5) 0.7478(3) 0.0313(12) Uani 1.0 2 d . . .
H1A H 0.4391 0.3443 0.6871 0.0127 Uiso 1.0 2 calc R . .
H1B H 0.3127 0.2599 0.7122 0.0127 Uiso 1.0 2 calc R . .
H1C H 0.2300 0.1173 0.4113 0.0127 Uiso 1.0 2 calc R . .
H1D H 0.3625 0.1813 0.3716 0.0127 Uiso 1.0 2 calc R . .
H1E H 0.3597 0.0405 0.3843 0.0127 Uiso 1.0 2 calc R . .
H3 H 0.2750 -0.0217 0.5246 0.0127 Uiso 1.0 2 calc R . .
H4 H 0.3403 -0.0021 0.6297 0.0127 Uiso 1.0 2 calc R . .
H6 H 0.5346 0.3046 0.5521 0.0127 Uiso 1.0 2 calc R . .
H7 H 0.4700 0.2852 0.4455 0.0127 Uiso 1.0 2 calc R . .
H8A H 0.5774 0.1845 0.6641 0.0127 Uiso 1.0 2 calc R . .
H8B H 0.4629 0.0936 0.7012 0.0127 Uiso 1.0 2 calc R . .
H9A H 0.3876 0.1928 0.8132 0.0127 Uiso 1.0 2 calc R . .
H9B H 0.5267 0.2588 0.7857 0.0127 Uiso 1.0 2 calc R . .
H11 H 0.1615 0.3678 0.8316 0.0127 Uiso 1.0 2 calc R . .
H12 H 0.1468 0.5544 0.9067 0.0127 Uiso 1.0 2 calc R . .
H13 H 0.3867 0.6086 0.9165 0.0127 Uiso 1.0 2 calc R . .
H14 H 0.5530 0.4528 0.8478 0.0127 Uiso 1.0 2 calc R . .
H15 H 0.3980 0.1314 0.9325 0.0127 Uiso 1.0 2 calc R . .
H16 H 0.1429 0.1801 0.9703 0.0127 Uiso 1.0 2 calc R . .
H17 H 0.1143 0.3596 1.0505 0.0127 Uiso 1.0 2 calc R . .
H18 H 0.3489 0.4265 1.0625 0.0127 Uiso 1.0 2 calc R . .
H19 H 0.5236 0.2862 0.9918 0.0127 Uiso 1.0 2 calc R . .
H21 H -0.0373 0.0496 0.6386 0.0127 Uiso 1.0 2 calc R . .
H22 H -0.0849 0.0915 0.5273 0.0127 Uiso 1.0 2 calc R . .
H23 H -0.0025 0.2644 0.4607 0.0127 Uiso 1.0 2 calc R . .
H24 H 0.1205 0.4040 0.5089 0.0127 Uiso 1.0 2 calc R . .
H26A H 0.2784 0.4914 0.5539 0.0127 Uiso 1.0 2 calc R . .
H26B H 0.1351 0.5368 0.5931 0.0127 Uiso 1.0 2 calc R . .
H27A H 0.2369 0.5585 0.6967 0.0127 Uiso 1.0 2 calc R . .
H27B H 0.2885 0.6552 0.6345 0.0127 Uiso 1.0 2 calc R . .
H28A H 0.4695 0.6758 0.6766 0.0127 Uiso 1.0 2 calc R . .
H28B H 0.4447 0.5682 0.7345 0.0127 Uiso 1.0 2 calc R . .
H29A H 0.6844 0.5910 0.6962 0.0127 Uiso 1.0 2 calc R . .
H29B H 0.6724 0.5781 0.6172 0.0127 Uiso 1.0 2 calc R . .
H30A H 0.7897 0.3093 0.6501 0.0127 Uiso 1.0 2 calc R . .
H30B H 0.8348 0.4447 0.6308 0.0127 Uiso 1.0 2 calc R . .
H31A H 0.8032 0.4676 0.7609 0.0127 Uiso 1.0 2 calc R . .
H31B H 0.9273 0.3843 0.7304 0.0127 Uiso 1.0 2 calc R . .
H33 H 0.8896 0.4397 0.8508 0.0127 Uiso 1.0 2 calc R . .
H34 H 0.9339 0.3993 0.9639 0.0127 Uiso 1.0 2 calc R . .
H35 H 0.8583 0.2219 1.0257 0.0127 Uiso 1.0 2 calc R . .
H36 H 0.7471 0.0801 0.9777 0.0127 Uiso 1.0 2 calc R . .
H38A H 0.7445 -0.0587 0.8881 0.0127 Uiso 1.0 2 calc R . .
H38B H 0.6020 -0.0158 0.9299 0.0127 Uiso 1.0 2 calc R . .
H39A H 0.5946 -0.1769 0.8469 0.0127 Uiso 1.0 2 calc R . .
H39B H 0.6344 -0.0741 0.7867 0.0127 Uiso 1.0 2 calc R . .
H40A H 0.4251 -0.1089 0.7641 0.0127 Uiso 1.0 2 calc R . .
H40B H 0.3917 -0.2006 0.8304 0.0127 Uiso 1.0 2 calc R . .
H41A H 0.1948 -0.0899 0.8761 0.0127 Uiso 1.0 2 calc R . .
H41B H 0.1883 -0.1223 0.7986 0.0127 Uiso 1.0 2 calc R . .
H42A H 0.0347 0.0295 0.8522 0.0127 Uiso 1.0 2 calc R . .
H42B H 0.0823 0.1647 0.8352 0.0127 Uiso 1.0 2 calc R . .
H43A H -0.0561 0.0980 0.7542 0.0127 Uiso 1.0 2 calc R . .
H43B H 0.0653 0.0124 0.7228 0.0127 Uiso 1.0 2 calc R . .

loop_
_atom_site_aniso_label
_atom_site_aniso_U_11
_atom_site_aniso_U_22
_atom_site_aniso_U_33
_atom_site_aniso_U_12
_atom_site_aniso_U_13
_atom_site_aniso_U_23
Fe1 0.03(3) 0.0260 0.0260 0.0000 0.0000 0.0000
O1 0.03(7) 0.0287 0.0287 0.0000 0.0000 0.0000
O2 0.05(9) 0.0504 0.0504 0.0000 0.0000 0.0000
O5 0.04(8) 0.0365 0.0365 0.0000 0.0000 0.0000
O8 0.04(7) 0.0358 0.0358 0.0000 0.0000 0.0000
O46 0.03(7) 0.0287 0.0287 0.0000 0.0000 0.0000
O47 0.03(7) 0.0280 0.0280 0.0000 0.0000 0.0000
O48 0.03(7) 0.0281 0.0281 0.0000 0.0000 0.0000
O49 0.03(6) 0.0273 0.0273 0.0000 0.0000 0.0000
N1 0.02(7) 0.0217 0.0217 0.0000 0.0000 0.0000
C1 0.04(11) 0.0387 0.0387 0.0000 0.0000 0.0000
C2 0.03(9) 0.0291 0.0291 0.0000 0.0000 0.0000
C3 0.03(9) 0.0301 0.0301 0.0000 0.0000 0.0000
C4 0.03(9) 0.0288 0.0288 0.0000 0.0000 0.0000
C5 0.02(8) 0.0248 0.0248 0.0000 0.0000 0.0000
C6 0.03(9) 0.0297 0.0297 0.0000 0.0000 0.0000
C7 0.03(9) 0.0306 0.0306 0.0000 0.0000 0.0000
C8 0.03(9) 0.0257 0.0257 0.0000 0.0000 0.0000
C9 0.02(8) 0.0224 0.0224 0.0000 0.0000 0.0000
C10 0.02(8) 0.0226 0.0226 0.0000 0.0000 0.0000
C11 0.03(9) 0.0267 0.0267 0.0000 0.0000 0.0000
C12 0.03(9) 0.0313 0.0313 0.0000 0.0000 0.0000
C13 0.03(10) 0.0331 0.0331 0.0000 0.0000 0.0000
C14 0.03(9) 0.0287 0.0287 0.0000 0.0000 0.0000
C15 0.04(10) 0.0369 0.0369 0.0000 0.0000 0.0000
C16 0.04(11) 0.0407 0.0407 0.0000 0.0000 0.0000
C17 0.04(11) 0.0393 0.0393 0.0000 0.0000 0.0000
C18 0.04(11) 0.0400 0.0400 0.0000 0.0000 0.0000
C19 0.04(12) 0.0421 0.0421 0.0000 0.0000 0.0000
C20 0.03(9) 0.0286 0.0286 0.0000 0.0000 0.0000
C21 0.03(10) 0.0330 0.0330 0.0000 0.0000 0.0000
C22 0.04(11) 0.0404 0.0404 0.0000 0.0000 0.0000
C23 0.04(12) 0.0429 0.0429 0.0000 0.0000 0.0000
C24 0.03(10) 0.0346 0.0346 0.0000 0.0000 0.0000
C25 0.03(9) 0.0289 0.0289 0.0000 0.0000 0.0000
C26 0.03(9) 0.0314 0.0314 0.0000 0.0000 0.0000
C27 0.03(9) 0.0312 0.0312 0.0000 0.0000 0.0000
C28 0.02(8) 0.0248 0.0248 0.0000 0.0000 0.0000
C29 0.03(9) 0.0274 0.0274 0.0000 0.0000 0.0000
C30 0.03(9) 0.0311 0.0311 0.0000 0.0000 0.0000
C31 0.03(9) 0.0266 0.0266 0.0000 0.0000 0.0000
C32 0.03(9) 0.0271 0.0271 0.0000 0.0000 0.0000
C33 0.03(9) 0.0308 0.0308 0.0000 0.0000 0.0000
C34 0.04(11) 0.0400 0.0400 0.0000 0.0000 0.0000
C35 0.04(12) 0.0434 0.0434 0.0000 0.0000 0.0000
C36 0.04(10) 0.0361 0.0361 0.0000 0.0000 0.0000
C37 0.03(9) 0.0299 0.0299 0.0000 0.0000 0.0000
C38 0.04(10) 0.0367 0.0367 0.0000 0.0000 0.0000
C39 0.05(13) 0.0471 0.0471 0.0000 0.0000 0.0000
C40 0.05(13) 0.0491 0.0491 0.0000 0.0000 0.0000
C41 0.04(11) 0.0408 0.0408 0.0000 0.0000 0.0000
C42 0.03(10) 0.0336 0.0336 0.0000 0.0000 0.0000
C43 0.03(9) 0.0303 0.0303 0.0000 0.0000 0.0000

loop_
_atom_type_symbol
_atom_type_description
_atom_type_scat_dispersion_real
_atom_type_scat_dispersion_imag
_atom_type_scat_source
C C 0.0033 0.0016
;
International Tables for Crystallography
(1992, Vol. C, Tables 4.2.6.8 and 6.1.1.4)
;
H H 0.0000 0.0000
;
International Tables for Crystallography
(1992, Vol. C, Table 6.1.1.4)
;
N N 0.0061 0.0033
;
International Tables for Crystallography
(1992, Vol. C, Tables 4.2.6.8 and 6.1.1.4)
;
O O 0.0106 0.0060
;
International Tables for Crystallography
(1992, Vol. C, Tables 4.2.6.8 and 6.1.1.4)
;
Fe Fe 0.3463 0.8444
;
International Tables for Crystallography
(1992, Vol. C, Tables 4.2.6.8 and 6.1.1.4)
;
F F 0.0171 0.0103
;
International Tables for Crystallography
(1992, Vol. C, Tables 4.2.6.8 and 6.1.1.4)
;
As As 0.0499 2.0058
;
International Tables for Crystallography
(1992, Vol. C, Tables 4.2.6.8 and 6.1.1.4)
;
P P 0.1023 0.0942
;
International Tables for Crystallography
(1992, Vol. C, Tables 4.2.6.8 and 6.1.1.4)
;

loop_
_geom_angle_atom_site_label_1
_geom_angle_atom_site_label_2
_geom_angle_atom_site_label_3
_geom_angle
_geom_angle_publ_flag
_geom_angle_site_symmetry_1
_geom_angle_site_symmetry_2
_geom_angle_site_symmetry_3
F1 As1 F2 90.24(19) yes . . .
F1 As1 F3 90.60(19) yes . . .
F1 As1 F4 178.82(19) yes . . .
F1 As1 F5 89.91(19) yes . . .
F1 As1 F6 89.23(19) yes . . .
F2 As1 F3 90.6(2) yes . . .
F2 As1 F4 89.16(19) yes . . .
F2 As1 F5 179.5(3) yes . . .
F2 As1 F6 89.6(2) yes . . .
F3 As1 F4 90.43(18) yes . . .
F3 As1 F5 89.9(2) yes . . .
F3 As1 F6 179.73(18) yes . . .
F4 As1 F5 90.68(19) yes . . .
F4 As1 F6 89.75(19) yes . . .
F5 As1 F6 89.9(2) yes . . .
C10 Fe1 C11 41.1(2) yes . . .
C10 Fe1 C12 69.0(2) yes . . .
C10 Fe1 C13 68.9(2) yes . . .
C10 Fe1 C14 41.2(3) yes . . .
C10 Fe1 C15 103.9(2) yes . . .
C10 Fe1 C16 119.9(3) yes . . .
C10 Fe1 C17 157.1(3) yes . . .
C10 Fe1 C18 158.9(3) yes . . .
C10 Fe1 C19 121.9(3) yes . . .
C11 Fe1 C12 40.7(3) yes . . .
C11 Fe1 C13 68.5(3) yes . . .
C11 Fe1 C14 69.3(3) yes . . .
C11 Fe1 C15 122.3(3) yes . . .
C11 Fe1 C16 107.4(3) yes . . .
C11 Fe1 C17 123.2(3) yes . . .
C11 Fe1 C18 159.2(3) yes . . .
C11 Fe1 C19 159.5(3) yes . . .
C12 Fe1 C13 40.8(3) yes . . .
C12 Fe1 C14 69.4(2) yes . . .
C12 Fe1 C15 160.5(3) yes . . .
C12 Fe1 C16 125.3(3) yes . . .
C12 Fe1 C17 110.2(3) yes . . .
C12 Fe1 C18 123.7(3) yes . . .
C12 Fe1 C19 157.6(3) yes . . .
C13 Fe1 C14 41.2(2) yes . . .
C13 Fe1 C15 155.4(3) yes . . .
C13 Fe1 C16 162.6(3) yes . . .
C13 Fe1 C17 126.4(3) yes . . .
C13 Fe1 C18 108.6(3) yes . . .
C13 Fe1 C19 121.0(3) yes . . .
C14 Fe1 C15 118.0(3) yes . . .
C14 Fe1 C16 154.9(3) yes . . .
C14 Fe1 C17 161.5(3) yes . . .
C14 Fe1 C18 123.0(3) yes . . .
C14 Fe1 C19 105.1(3) yes . . .
C15 Fe1 C16 41.3(3) yes . . .
C15 Fe1 C17 68.9(3) yes . . .
C15 Fe1 C18 69.2(3) yes . . .
C15 Fe1 C19 41.5(3) yes . . .
C16 Fe1 C17 40.6(3) yes . . .
C16 Fe1 C18 68.8(3) yes . . .
C16 Fe1 C19 68.8(3) yes . . .
C17 Fe1 C18 40.7(3) yes . . .
C17 Fe1 C19 67.9(3) yes . . .
C18 Fe1 C19 40.1(3) yes . . .
F1 P1 F2 90.5(6) yes . . .
F1 P1 F3 90.1(6) yes . . .
F1 P1 F4 179.3(9) yes . . .
F1 P1 F5 90.1(6) yes . . .
F1 P1 F6 90.2(6) yes . . .
F2 P1 F3 89.8(6) yes . . .
F2 P1 F4 89.0(6) yes . . .
F2 P1 F5 178.7(8) yes . . .
F2 P1 F6 90.4(6) yes . . .
F3 P1 F4 89.4(5) yes . . .
F3 P1 F5 89.1(6) yes . . .
F3 P1 F6 179.6(8) yes . . .
F4 P1 F5 90.4(6) yes . . .
F4 P1 F6 90.3(6) yes . . .
F5 P1 F6 90.7(6) yes . . .
C29 O1 C30 111.1(4) yes . . .
C39 O2 C40 110.0(5) yes . . .
C37 O5 C38 115.9(5) yes . . .
C41 O8 C42 113.4(5) yes . . .
C25 O46 C26 115.2(4) yes . . .
C27 O47 C28 110.8(4) yes . . .
C31 O48 C32 115.5(4) yes . . .
C20 O49 C43 115.3(5) yes . . .
C8 N1 C9 109.3(4) yes . . .
C1 C2 C3 121.8(5) yes . . .
C1 C2 C7 120.1(5) yes . . .
C3 C2 C7 118.1(6) yes . . .
C2 C3 C4 121.3(5) yes . . .
C3 C4 C5 120.5(5) yes . . .
C4 C5 C6 119.2(5) yes . . .
C4 C5 C8 120.1(5) yes . . .
C6 C5 C8 120.7(5) yes . . .
C5 C6 C7 120.5(5) yes . . .
C2 C7 C6 120.3(5) yes . . .
N1 C8 C5 111.5(4) yes . . .
N1 C9 C10 111.1(4) yes . . .
Fe1 C10 C9 121.8(4) yes . . .
Fe1 C10 C11 70.2(3) yes . . .
Fe1 C10 C14 70.3(3) yes . . .
C9 C10 C11 127.1(5) yes . . .
C9 C10 C14 123.9(5) yes . . .
C11 C10 C14 108.8(5) yes . . .
Fe1 C11 C10 68.7(3) yes . . .
Fe1 C11 C12 69.6(4) yes . . .
C10 C11 C12 107.9(5) yes . . .
Fe1 C12 C11 69.7(3) yes . . .
Fe1 C12 C13 69.9(4) yes . . .
C11 C12 C13 108.2(5) yes . . .
Fe1 C13 C12 69.3(3) yes . . .
Fe1 C13 C14 69.3(3) yes . . .
C12 C13 C14 108.4(5) yes . . .
Fe1 C14 C10 68.5(3) yes . . .
Fe1 C14 C13 69.5(3) yes . . .
C10 C14 C13 106.6(5) yes . . .
Fe1 C15 C16 69.1(4) yes . . .
Fe1 C15 C19 69.9(4) yes . . .
C16 C15 C19 106.4(5) yes . . .
Fe1 C16 C15 69.6(4) yes . . .
Fe1 C16 C17 70.2(4) yes . . .
C15 C16 C17 108.4(6) yes . . .
Fe1 C17 C16 69.2(4) yes . . .
Fe1 C17 C18 69.7(4) yes . . .
C16 C17 C18 108.6(6) yes . . .
Fe1 C18 C17 69.6(4) yes . . .
Fe1 C18 C19 70.3(4) yes . . .
C17 C18 C19 108.0(6) yes . . .
Fe1 C19 C15 68.6(4) yes . . .
Fe1 C19 C18 69.6(4) yes . . .
C15 C19 C18 108.6(6) yes . . .
O49 C20 C21 123.8(5) yes . . .
O49 C20 C25 116.9(5) yes . . .
C21 C20 C25 119.2(5) yes . . .
C20 C21 C22 119.2(5) yes . . .
C21 C22 C23 121.0(7) yes . . .
C22 C23 C24 119.2(6) yes . . .
C23 C24 C25 119.4(6) yes . . .
O46 C25 C20 113.2(5) yes . . .
O46 C25 C24 124.9(5) yes . . .
C20 C25 C24 121.9(6) yes . . .
O46 C26 C27 106.9(5) yes . . .
O47 C27 C26 108.0(5) yes . . .
O47 C28 C29 107.4(4) yes . . .
O1 C29 C28 108.6(4) yes . . .
O1 C30 C31 111.8(4) yes . . .
O48 C31 C30 105.6(5) yes . . .
O48 C32 C33 124.4(5) yes . . .
O48 C32 C37 115.4(5) yes . . .
C33 C32 C37 120.2(5) yes . . .
C32 C33 C34 119.4(5) yes . . .
C33 C34 C35 119.0(6) yes . . .
C34 C35 C36 122.0(7) yes . . .
C35 C36 C37 119.3(6) yes . . .
O5 C37 C32 114.6(5) yes . . .
O5 C37 C36 125.3(5) yes . . .
C32 C37 C36 120.0(6) yes . . .
O5 C38 C39 106.7(5) yes . . .
O2 C39 C38 105.8(5) yes . . .
O2 C40 C41 111.7(6) yes . . .
O8 C41 C40 112.1(5) yes . . .
O8 C42 C43 111.5(5) yes . . .
O49 C43 C42 107.3(5) yes . . .
C8 N1 H1A 108.437 no . . .
C8 N1 H1B 108.437 no . . .
C9 N1 H1A 110.599 no . . .
C9 N1 H1B 110.598 no . . .
H1A N1 H1B 109.440 no . . .
C2 C1 H1C 109.500 no . . .
C2 C1 H1D 109.500 no . . .
C2 C1 H1E 109.500 no . . .
H1C C1 H1D 109.442 no . . .
H1C C1 H1E 109.442 no . . .
H1D C1 H1E 109.443 no . . .
C2 C3 H3 119.363 no . . .
C4 C3 H3 119.364 no . . .
C3 C4 H4 119.751 no . . .
C5 C4 H4 119.751 no . . .
C5 C6 H6 119.742 no . . .
C7 C6 H6 119.741 no . . .
C2 C7 H7 119.830 no . . .
C6 C7 H7 119.830 no . . .
N1 C8 H8A 108.319 no . . .
N1 C8 H8B 108.319 no . . .
C5 C8 H8A 109.611 no . . .
C5 C8 H8B 109.611 no . . .
H8A C8 H8B 109.479 no . . .
N1 C9 H9A 110.185 no . . .
N1 C9 H9B 110.185 no . . .
C10 C9 H9A 107.938 no . . .
C10 C9 H9B 107.938 no . . .
H9A C9 H9B 109.439 no . . .
Fe1 C11 H11 126.035 no . . .
C10 C11 H11 126.035 no . . .
C12 C11 H11 126.035 no . . .
Fe1 C12 H12 125.876 no . . .
C11 C12 H12 125.877 no . . .
C13 C12 H12 125.876 no . . .
Fe1 C13 H13 125.767 no . . .
C12 C13 H13 125.767 no . . .
C14 C13 H13 125.767 no . . .
Fe1 C14 H14 126.701 no . . .
C10 C14 H14 126.700 no . . .
C13 C14 H14 126.700 no . . .
Fe1 C15 H15 126.803 no . . .
C16 C15 H15 126.803 no . . .
C19 C15 H15 126.802 no . . .
Fe1 C16 H16 125.815 no . . .
C15 C16 H16 125.815 no . . .
C17 C16 H16 125.816 no . . .
Fe1 C17 H17 125.695 no . . .
C16 C17 H17 125.695 no . . .
C18 C17 H17 125.694 no . . .
Fe1 C18 H18 126.007 no . . .
C17 C18 H18 126.007 no . . .
C19 C18 H18 126.007 no . . .
Fe1 C19 H19 125.654 no . . .
C15 C19 H19 125.654 no . . .
C18 C19 H19 125.654 no . . .
C20 C21 H21 120.414 no . . .
C22 C21 H21 120.413 no . . .
C21 C22 H22 119.480 no . . .
C23 C22 H22 119.481 no . . .
C22 C23 H23 120.402 no . . .
C24 C23 H23 120.403 no . . .
C23 C24 H24 120.286 no . . .
C25 C24 H24 120.285 no . . .
O46 C26 H26A 108.341 no . . .
O46 C26 H26B 108.341 no . . .
C27 C26 H26A 111.901 no . . .
C27 C26 H26B 111.901 no . . .
H26A C26 H26B 109.332 no . . .
O47 C27 H27A 107.561 no . . .
O47 C27 H27B 107.560 no . . .
C26 C27 H27A 112.132 no . . .
C26 C27 H27B 112.133 no . . .
H27A C27 H27B 109.228 no . . .
O47 C28 H28A 107.509 no . . .
O47 C28 H28B 107.509 no . . .
C29 C28 H28A 112.511 no . . .
C29 C28 H28B 112.512 no . . .
H28A C28 H28B 109.171 no . . .
O1 C29 H29A 107.216 no . . .
O1 C29 H29B 107.216 no . . .
C28 C29 H29A 112.202 no . . .
C28 C29 H29B 112.202 no . . .
H29A C29 H29B 109.181 no . . .
O1 C30 H30A 106.388 no . . .
O1 C30 H30B 106.387 no . . .
C31 C30 H30A 111.382 no . . .
C31 C30 H30B 111.382 no . . .
H30A C30 H30B 109.201 no . . .
O48 C31 H31A 107.923 no . . .
O48 C31 H31B 107.923 no . . .
C30 C31 H31A 112.984 no . . .
C30 C31 H31B 112.984 no . . .
H31A C31 H31B 109.149 no . . .
C32 C33 H33 120.287 no . . .
C34 C33 H33 120.286 no . . .
C33 C34 H34 120.512 no . . .
C35 C34 H34 120.512 no . . .
C34 C35 H35 118.992 no . . .
C36 C35 H35 118.992 no . . .
C35 C36 H36 120.343 no . . .
C37 C36 H36 120.344 no . . .
O5 C38 H38A 108.715 no . . .
O5 C38 H38B 108.715 no . . .
C39 C38 H38A 111.613 no . . .
C39 C38 H38B 111.613 no . . .
H38A C38 H38B 109.387 no . . .
O2 C39 H39A 108.958 no . . .
O2 C39 H39B 108.957 no . . .
C38 C39 H39A 111.827 no . . .
C38 C39 H39B 111.827 no . . .
H39A C39 H39B 109.387 no . . .
O2 C40 H40A 105.745 no . . .
O2 C40 H40B 105.746 no . . .
C41 C40 H40A 112.147 no . . .
C41 C40 H40B 112.146 no . . .
H40A C40 H40B 109.007 no . . .
O8 C41 H41A 106.457 no . . .
O8 C41 H41B 106.457 no . . .
C40 C41 H41A 111.163 no . . .
C40 C41 H41B 111.163 no . . .
H41A C41 H41B 109.236 no . . .
O8 C42 H42A 106.302 no . . .
O8 C42 H42B 106.302 no . . .
C43 C42 H42A 111.657 no . . .
C43 C42 H42B 111.657 no . . .
H42A C42 H42B 109.153 no . . .
O49 C43 H43A 107.668 no . . .
O49 C43 H43B 107.668 no . . .
C42 C43 H43A 112.399 no . . .
C42 C43 H43B 112.398 no . . .
H43A C43 H43B 109.204 no . . .

loop_
_geom_bond_atom_site_label_1
_geom_bond_atom_site_label_2
_geom_bond_distance
_geom_bond_publ_flag
_geom_bond_site_symmetry_1
_geom_bond_site_symmetry_2
As1 F1 1.627(4) yes . .
As1 F2 1.610(4) yes . .
As1 F3 1.596(4) yes . .
As1 F4 1.619(4) yes . .
As1 F5 1.606(4) yes . .
As1 F6 1.635(4) yes . .
Fe1 C10 2.034(5) yes . .
Fe1 C11 2.055(6) yes . .
Fe1 C12 2.054(6) yes . .
Fe1 C13 2.061(6) yes . .
Fe1 C14 2.058(5) yes . .
Fe1 C15 2.049(6) yes . .
Fe1 C16 2.043(6) yes . .
Fe1 C17 2.056(6) yes . .
Fe1 C18 2.059(7) yes . .
Fe1 C19 2.067(7) yes . .
P1 F1 1.620(11) yes . .
P1 F2 1.609(12) yes . .
P1 F3 1.617(12) yes . .
P1 F4 1.626(11) yes . .
P1 F5 1.608(12) yes . .
P1 F6 1.614(12) yes . .
O1 C29 1.432(7) yes . .
O1 C30 1.446(7) yes . .
O2 C39 1.446(9) yes . .
O2 C40 1.390(10) yes . .
O5 C37 1.372(8) yes . .
O5 C38 1.446(7) yes . .
O8 C41 1.418(8) yes . .
O8 C42 1.428(7) yes . .
O46 C25 1.397(7) yes . .
O46 C26 1.441(7) yes . .
O47 C27 1.425(7) yes . .
O47 C28 1.430(7) yes . .
O48 C31 1.435(6) yes . .
O48 C32 1.386(7) yes . .
O49 C20 1.373(7) yes . .
O49 C43 1.432(6) yes . .
N1 C8 1.491(6) yes . .
N1 C9 1.529(7) yes . .
C1 C2 1.495(9) yes . .
C2 C3 1.407(7) yes . .
C2 C7 1.413(8) yes . .
C3 C4 1.386(9) yes . .
C4 C5 1.400(8) yes . .
C5 C6 1.398(7) yes . .
C5 C8 1.513(8) yes . .
C6 C7 1.403(9) yes . .
C9 C10 1.491(7) yes . .
C10 C11 1.436(7) yes . .
C10 C14 1.441(8) yes . .
C11 C12 1.428(8) yes . .
C12 C13 1.433(9) yes . .
C13 C14 1.451(8) yes . .
C15 C16 1.442(9) yes . .
C15 C19 1.458(10) yes . .
C16 C17 1.421(9) yes . .
C17 C18 1.432(10) yes . .
C18 C19 1.413(9) yes . .
C20 C21 1.396(9) yes . .
C20 C25 1.413(7) yes . .
C21 C22 1.409(9) yes . .
C22 C23 1.393(9) yes . .
C23 C24 1.424(10) yes . .
C24 C25 1.362(9) yes . .
C26 C27 1.505(9) yes . .
C28 C29 1.520(7) yes . .
C30 C31 1.530(8) yes . .
C32 C33 1.392(8) yes . .
C32 C37 1.408(7) yes . .
C33 C34 1.414(9) yes . .
C34 C35 1.383(9) yes . .
C35 C36 1.384(10) yes . .
C36 C37 1.387(9) yes . .
C38 C39 1.498(10) yes . .
C40 C41 1.495(10) yes . .
C42 C43 1.517(9) yes . .
N1 H1A 0.970 no . .
N1 H1B 0.970 no . .
C1 H1C 0.960 no . .
C1 H1D 0.960 no . .
C1 H1E 0.960 no . .
C3 H3 0.930 no . .
C4 H4 0.930 no . .
C6 H6 0.930 no . .
C7 H7 0.930 no . .
C8 H8A 0.970 no . .
C8 H8B 0.970 no . .
C9 H9A 0.970 no . .
C9 H9B 0.970 no . .
C11 H11 0.980 no . .
C12 H12 0.980 no . .
C13 H13 0.980 no . .
C14 H14 0.980 no . .
C15 H15 0.980 no . .
C16 H16 0.980 no . .
C17 H17 0.980 no . .
C18 H18 0.980 no . .
C19 H19 0.980 no . .
C21 H21 0.930 no . .
C22 H22 0.930 no . .
C23 H23 0.930 no . .
C24 H24 0.930 no . .
C26 H26A 0.970 no . .
C26 H26B 0.970 no . .
C27 H27A 0.970 no . .
C27 H27B 0.970 no . .
C28 H28A 0.970 no . .
C28 H28B 0.970 no . .
C29 H29A 0.970 no . .
C29 H29B 0.970 no . .
C30 H30A 0.970 no . .
C30 H30B 0.970 no . .
C31 H31A 0.970 no . .
C31 H31B 0.970 no . .
C33 H33 0.930 no . .
C34 H34 0.930 no . .
C35 H35 0.930 no . .
C36 H36 0.930 no . .
C38 H38A 0.970 no . .
C38 H38B 0.970 no . .
C39 H39A 0.970 no . .
C39 H39B 0.970 no . .
C40 H40A 0.970 no . .
C40 H40B 0.970 no . .
C41 H41A 0.970 no . .
C41 H41B 0.970 no . .
C42 H42A 0.970 no . .
C42 H42B 0.970 no . .
C43 H43A 0.970 no . .
C43 H43B 0.970 no . .

loop_
_geom_hbond_atom_site_label_D
_geom_hbond_atom_site_label_H
_geom_hbond_atom_site_label_A
_geom_hbond_site_symmetry_D
_geom_hbond_site_symmetry_H
_geom_hbond_site_symmetry_A
_geom_hbond_distance_DA
_geom_hbond_distance_DH
_geom_hbond_distance_HA
_geom_hbond_angle_DHA
_geom_hbond_publ_flag
N1 H1A O1 . . . 2.961(6) 0.970 2.267 127.6 no
